data_7154798
loop_
_publ_author_name
'V, Vijay'
'Karkhelikar, Manjusha V.'
'Sridhar, B.'
'Mirzadeh, Nedaossadat'
'Bhargava, Suresh'
'Likhar, Pravin R.'

_publ_section_title
;
 Electronically modified amine substituted alkynols for regio-selective
 synthesis of dihydrofuran derivatives.
;
_journal_issue 1
_journal_name_full 'Organic &amp; biomolecular chemistry'
_journal_page_first 288
_journal_page_last 295
_journal_paper_doi 10.1039/c5ob02033f
_journal_volume 14
_journal_year 2016
_chemical_formula_moiety 'C17 H19 N O5'
_chemical_formula_sum 'C17 H19 N O5'
_chemical_formula_weight 317.33
_space_group_crystal_system monoclinic
_space_group_IT_number 14
_space_group_name_Hall '-P 2yn'
_space_group_name_H-M_alt 'P 1 21/n 1'
_symmetry_space_group_name_Hall '-P 2yn'
_symmetry_space_group_name_H-M 'P 1 21/n 1'
_atom_sites_solution_hydrogens mixed
_audit_creation_method SHELXL-2014/7
_audit_update_record
;
2015-03-03 deposited with the CCDC.
2015-11-13 downloaded from the CCDC.
;
_cell_angle_alpha 90
_cell_angle_beta 91.630(2)
_cell_angle_gamma 90
_cell_formula_units_Z 4
_cell_length_a 13.6571(12)
_cell_length_b 7.7611(7)
_cell_length_c 14.9680(14)
_cell_measurement_reflns_used 1366
_cell_measurement_temperature 294(2)
_cell_measurement_theta_max 19.58
_cell_measurement_theta_min 2.96
_cell_volume 1585.9(2)
_computing_cell_refinement 'SAINT (Bruker, 2001)'
_computing_data_collection 'SMART (Bruker, 2001)'
_computing_data_reduction SAINT
_computing_molecular_graphics 'SHELXTL/PC (Sheldrick, 1990)'
_computing_publication_material SHELXL-2014/7
_computing_structure_refinement 'SHELXL-2014/7 (Sheldrick, 2015)'
_computing_structure_solution 'SHELXS-2014/7 (Sheldrick, 2015)'
_diffrn_ambient_temperature 294(2)
_diffrn_measured_fraction_theta_full 1.000
_diffrn_measured_fraction_theta_max 1.000
_diffrn_measurement_device 'Bruker SMART APEX CCD area-detector'
_diffrn_measurement_device_type 'Bruker SMART APEX CCD area-detector'
_diffrn_measurement_method '\w scan'
_diffrn_radiation_monochromator graphite
_diffrn_radiation_source 'fine-focus sealed tube'
_diffrn_radiation_type MoK\a
_diffrn_radiation_wavelength 0.71073
_diffrn_reflns_av_R_equivalents 0.0706
_diffrn_reflns_av_unetI/netI 0.0542
_diffrn_reflns_laue_measured_fraction_full 1.000
_diffrn_reflns_laue_measured_fraction_max 1.000
_diffrn_reflns_limit_h_max 16
_diffrn_reflns_limit_h_min -16
_diffrn_reflns_limit_k_max 9
_diffrn_reflns_limit_k_min -9
_diffrn_reflns_limit_l_max 17
_diffrn_reflns_limit_l_min -17
_diffrn_reflns_number 14739
_diffrn_reflns_point_group_measured_fraction_full 1.000
_diffrn_reflns_point_group_measured_fraction_max 1.000
_diffrn_reflns_theta_full 24.997
_diffrn_reflns_theta_max 24.997
_diffrn_reflns_theta_min 1.991
_diffrn_standards_number 0
_exptl_absorpt_coefficient_mu 0.098
_exptl_absorpt_correction_type none
_exptl_crystal_colour colorless
_exptl_crystal_density_diffrn 1.329
_exptl_crystal_description block
_exptl_crystal_F_000 672
_exptl_crystal_size_max 0.18
_exptl_crystal_size_mid 0.16
_exptl_crystal_size_min 0.09
_refine_diff_density_max 0.217
_refine_diff_density_min -0.183
_refine_diff_density_rms 0.042
_refine_ls_extinction_method none
_refine_ls_goodness_of_fit_ref 1.242
_refine_ls_hydrogen_treatment mixed
_refine_ls_matrix_type full
_refine_ls_number_parameters 214
_refine_ls_number_reflns 2794
_refine_ls_number_restraints 0
_refine_ls_restrained_S_all 1.242
_refine_ls_R_factor_all 0.1320
_refine_ls_R_factor_gt 0.0975
_refine_ls_shift/su_max 0.000
_refine_ls_shift/su_mean 0.000
_refine_ls_structure_factor_coef Fsqd
_refine_ls_weighting_details 'w=1/[\s^2^(Fo^2^)+(0.0473P)^2^+1.3664P] where P=(Fo^2^+2Fc^2^)/3'
_refine_ls_weighting_scheme calc
_refine_ls_wR_factor_gt 0.1684
_refine_ls_wR_factor_ref 0.1823
_reflns_Friedel_coverage 0.000
_reflns_number_gt 2100
_reflns_number_total 2794
_reflns_threshold_expression 'I > 2\s(I)'
_cod_data_source_file c5ob02033f2.cif
_cod_data_source_block av73
_cod_depositor_comments 'Adding full bibliography for 7154798--7154799.cif.'
_cod_database_code 7154798
_shelx_shelxl_version_number 2014/7
_shelx_space_group_comment
;
The symmetry employed for this shelxl refinement is uniquely defined
by the following loop, which should always be used as a source of
symmetry information in preference to the above space-group names.
They are only intended as comments.
;

loop_
_space_group_symop_operation_xyz
'x, y, z'
'-x+1/2, y+1/2, -z+1/2'
'-x, -y, -z'
'x-1/2, -y-1/2, z-1/2'

loop_
_atom_site_label
_atom_site_type_symbol
_atom_site_fract_x
_atom_site_fract_y
_atom_site_fract_z
_atom_site_U_iso_or_equiv
_atom_site_adp_type
_atom_site_occupancy
_atom_site_site_symmetry_order
_atom_site_calc_flag
_atom_site_refinement_flags_posn
_atom_site_refinement_flags_adp
C1 C 0.7880(3) 1.0954(5) 0.2946(2) 0.0393(9) Uani 1 1 d . .
C2 C 0.9533(3) 1.1401(6) 0.2977(3) 0.0554(12) Uani 1 1 d . .
H2A H 0.9892 1.2479 0.3012 0.066 Uiso 1 1 calc R U
H2B H 0.9942 1.0540 0.2704 0.066 Uiso 1 1 calc R U
C3 C 0.9245(3) 1.0826(6) 0.3900(3) 0.0530(11) Uani 1 1 d . .
H3A H 0.9609 0.9811 0.4090 0.064 Uiso 1 1 calc R U
H3B H 0.9350 1.1735 0.4337 0.064 Uiso 1 1 calc R U
C4 C 0.8172(3) 1.0430(5) 0.3767(2) 0.0410(10) Uani 1 1 d . .
C5 C 0.6913(3) 1.0983(5) 0.2481(2) 0.0389(9) Uani 1 1 d . .
C6 C 0.6089(3) 1.1444(5) 0.2950(3) 0.0488(10) Uani 1 1 d . .
H6 H 0.6160 1.1704 0.3554 0.059 Uiso 1 1 calc R U
C7 C 0.5177(3) 1.1527(6) 0.2548(3) 0.0568(12) Uani 1 1 d . .
H7 H 0.4636 1.1821 0.2880 0.068 Uiso 1 1 calc R U
C8 C 0.5068(3) 1.1169(6) 0.1648(3) 0.0571(12) Uani 1 1 d . .
H8 H 0.4451 1.1229 0.1371 0.069 Uiso 1 1 calc R U
C9 C 0.5871(3) 1.0723(5) 0.1156(3) 0.0517(11) Uani 1 1 d . .
H9 H 0.5794 1.0505 0.0547 0.062 Uiso 1 1 calc R U
C10 C 0.6791(3) 1.0599(5) 0.1564(2) 0.0410(10) Uani 1 1 d . .
C11 C 0.7628(3) 0.9575(5) 0.4434(2) 0.0442(10) Uani 1 1 d . .
H11 H 0.6978 0.9295 0.4300 0.053 Uiso 1 1 calc R U
C12 C 0.7997(3) 0.9151(6) 0.5243(3) 0.0515(11) Uani 1 1 d . .
H12 H 0.8631 0.9508 0.5392 0.062 Uiso 1 1 calc R U
C13 C 0.7473(3) 0.8175(6) 0.5897(2) 0.0477(10) Uani 1 1 d . .
C14 C 0.7663(4) 0.6618(7) 0.7244(3) 0.0730(15) Uani 1 1 d . .
H14A H 0.7196 0.7233 0.7589 0.109 Uiso 1 1 calc R U
H14B H 0.8179 0.6191 0.7633 0.109 Uiso 1 1 calc R U
H14C H 0.7345 0.5669 0.6944 0.109 Uiso 1 1 calc R U
C15 C 0.7672(3) 0.9381(5) 0.0271(3) 0.0490(11) Uani 1 1 d . .
C16 C 0.8854(4) 0.8278(8) -0.0710(3) 0.096(2) Uani 1 1 d . .
H16A H 0.8303 0.7622 -0.0950 0.116 Uiso 1 1 calc R U
H16B H 0.8978 0.9217 -0.1119 0.116 Uiso 1 1 calc R U
C17 C 0.9680(4) 0.7214(8) -0.0649(3) 0.0903(18) Uani 1 1 d . .
H17A H 1.0239 0.7882 -0.0457 0.135 Uiso 1 1 calc R U
H17B H 0.9798 0.6718 -0.1224 0.135 Uiso 1 1 calc R U
H17C H 0.9571 0.6311 -0.0225 0.135 Uiso 1 1 calc R U
N1 N 0.7616(3) 1.0101(5) 0.1094(2) 0.0483(9) Uani 1 1 d . .
H1N H 0.816(2) 1.028(4) 0.135(2) 0.030(10) Uiso 1 1 d . .
O1 O 0.86257(18) 1.1621(4) 0.24614(16) 0.0498(7) Uani 1 1 d . .
O2 O 0.6630(2) 0.7747(4) 0.5849(2) 0.0682(10) Uani 1 1 d . .
O3 O 0.8064(2) 0.7744(4) 0.65999(18) 0.0601(9) Uani 1 1 d . .
O4 O 0.7014(2) 0.9117(4) -0.02527(19) 0.0677(9) Uani 1 1 d . .
O5 O 0.8610(2) 0.8973(4) 0.01469(17) 0.0615(9) Uani 1 1 d . .

loop_
_atom_site_aniso_label
_atom_site_aniso_U_11
_atom_site_aniso_U_22
_atom_site_aniso_U_33
_atom_site_aniso_U_23
_atom_site_aniso_U_13
_atom_site_aniso_U_12
C1 0.038(2) 0.042(2) 0.038(2) -0.0061(18) 0.0054(17) -0.0038(18)
C2 0.040(2) 0.069(3) 0.057(3) -0.009(2) -0.002(2) -0.007(2)
C3 0.043(2) 0.066(3) 0.049(2) -0.007(2) -0.0048(19) -0.003(2)
C4 0.037(2) 0.048(2) 0.038(2) -0.0037(19) -0.0011(17) -0.0025(19)
C5 0.039(2) 0.036(2) 0.042(2) 0.0018(18) -0.0003(17) 0.0000(18)
C6 0.045(2) 0.049(3) 0.052(2) -0.001(2) 0.002(2) -0.004(2)
C7 0.039(2) 0.069(3) 0.063(3) 0.004(2) 0.005(2) 0.001(2)
C8 0.035(2) 0.070(3) 0.065(3) 0.006(2) -0.012(2) -0.003(2)
C9 0.054(3) 0.057(3) 0.043(2) 0.003(2) -0.008(2) 0.001(2)
C10 0.042(2) 0.040(2) 0.041(2) 0.0050(18) -0.0053(18) -0.0010(18)
C11 0.039(2) 0.050(3) 0.044(2) -0.008(2) -0.0050(18) 0.0046(19)
C12 0.041(2) 0.067(3) 0.046(2) -0.003(2) 0.0007(19) -0.004(2)
C13 0.048(3) 0.056(3) 0.038(2) -0.007(2) -0.0088(19) 0.008(2)
C14 0.096(4) 0.076(4) 0.046(3) 0.005(3) -0.016(3) -0.009(3)
C15 0.057(3) 0.049(3) 0.041(2) 0.004(2) -0.006(2) 0.013(2)
C16 0.118(5) 0.131(5) 0.039(3) -0.021(3) -0.009(3) 0.063(4)
C17 0.093(4) 0.113(5) 0.064(3) -0.011(3) 0.003(3) 0.041(4)
N1 0.041(2) 0.066(2) 0.038(2) -0.0077(17) -0.0106(17) 0.0054(18)
O1 0.0395(15) 0.065(2) 0.0452(16) -0.0010(14) -0.0004(12) -0.0107(14)
O2 0.0455(19) 0.098(3) 0.061(2) 0.0194(18) -0.0064(15) -0.0054(18)
O3 0.0615(19) 0.075(2) 0.0432(17) 0.0074(16) -0.0150(14) -0.0105(16)
O4 0.067(2) 0.091(3) 0.0441(17) -0.0112(16) -0.0173(15) 0.0063(18)
O5 0.066(2) 0.085(2) 0.0335(15) -0.0113(15) -0.0060(13) 0.0270(17)

loop_
_atom_type_symbol
_atom_type_description
_atom_type_scat_dispersion_real
_atom_type_scat_dispersion_imag
_atom_type_scat_source
C C 0.0033 0.0016 'International Tables Vol C Tables 4.2.6.8 and 6.1.1.4'
H H 0.0000 0.0000 'International Tables Vol C Tables 4.2.6.8 and 6.1.1.4'
N N 0.0061 0.0033 'International Tables Vol C Tables 4.2.6.8 and 6.1.1.4'
O O 0.0106 0.0060 'International Tables Vol C Tables 4.2.6.8 and 6.1.1.4'

loop_
_geom_angle_atom_site_label_1
_geom_angle_atom_site_label_2
_geom_angle_atom_site_label_3
_geom_angle
C4 C1 O1 113.2(3)
C4 C1 C5 132.3(4)
O1 C1 C5 114.5(3)
O1 C2 C3 106.3(3)
O1 C2 H2A 110.5
C3 C2 H2A 110.5
O1 C2 H2B 110.5
C3 C2 H2B 110.5
H2A C2 H2B 108.7
C4 C3 C2 102.5(3)
C4 C3 H3A 111.3
C2 C3 H3A 111.3
C4 C3 H3B 111.3
C2 C3 H3B 111.3
H3A C3 H3B 109.2
C1 C4 C11 129.5(3)
C1 C4 C3 108.7(3)
C11 C4 C3 121.8(3)
C6 C5 C10 118.1(4)
C6 C5 C1 119.5(3)
C10 C5 C1 122.3(3)
C7 C6 C5 122.0(4)
C7 C6 H6 119.0
C5 C6 H6 119.0
C6 C7 C8 119.4(4)
C6 C7 H7 120.3
C8 C7 H7 120.3
C7 C8 C9 120.3(4)
C7 C8 H8 119.8
C9 C8 H8 119.8
C8 C9 C10 120.4(4)
C8 C9 H9 119.8
C10 C9 H9 119.8
C9 C10 N1 122.0(4)
C9 C10 C5 119.7(4)
N1 C10 C5 118.3(3)
C12 C11 C4 123.9(4)
C12 C11 H11 118.0
C4 C11 H11 118.0
C11 C12 C13 124.2(4)
C11 C12 H12 117.9
C13 C12 H12 117.9
O2 C13 O3 122.0(4)
O2 C13 C12 126.7(4)
O3 C13 C12 111.2(4)
O3 C14 H14A 109.5
O3 C14 H14B 109.5
H14A C14 H14B 109.5
O3 C14 H14C 109.5
H14A C14 H14C 109.5
H14B C14 H14C 109.5
O4 C15 O5 125.1(4)
O4 C15 N1 127.3(4)
O5 C15 N1 107.6(3)
C17 C16 O5 111.7(4)
C17 C16 H16A 109.3
O5 C16 H16A 109.3
C17 C16 H16B 109.3
O5 C16 H16B 109.3
H16A C16 H16B 107.9
C16 C17 H17A 109.5
C16 C17 H17B 109.5
H17A C17 H17B 109.5
C16 C17 H17C 109.5
H17A C17 H17C 109.5
H17B C17 H17C 109.5
C15 N1 C10 129.6(4)
C15 N1 H1N 114(2)
C10 N1 H1N 116(2)
C1 O1 C2 108.1(3)
C13 O3 C14 116.6(3)
C15 O5 C16 117.3(3)

loop_
_geom_bond_atom_site_label_1
_geom_bond_atom_site_label_2
_geom_bond_distance
C1 C4 1.344(5)
C1 O1 1.368(4)
C1 C5 1.476(5)
C2 O1 1.451(4)
C2 C3 1.514(5)
C2 H2A 0.9700
C2 H2B 0.9700
C3 C4 1.505(5)
C3 H3A 0.9700
C3 H3B 0.9700
C4 C11 1.425(5)
C5 C6 1.389(5)
C5 C10 1.410(5)
C6 C7 1.369(5)
C6 H6 0.9300
C7 C8 1.380(6)
C7 H7 0.9300
C8 C9 1.383(6)
C8 H8 0.9300
C9 C10 1.384(5)
C9 H9 0.9300
C10 N1 1.400(5)
C11 C12 1.338(5)
C11 H11 0.9300
C12 C13 1.444(6)
C12 H12 0.9300
C13 O2 1.199(5)
C13 O3 1.350(4)
C14 O3 1.422(5)
C14 H14A 0.9600
C14 H14B 0.9600
C14 H14C 0.9600
C15 O4 1.194(5)
C15 O5 1.338(5)
C15 N1 1.356(5)
C16 C17 1.399(6)
C16 O5 1.439(5)
C16 H16A 0.9700
C16 H16B 0.9700
C17 H17A 0.9600
C17 H17B 0.9600
C17 H17C 0.9600
N1 H1N 0.84(3)

loop_
_geom_hbond_atom_site_label_D
_geom_hbond_atom_site_label_H
_geom_hbond_atom_site_label_A
_geom_hbond_distance_DH
_geom_hbond_distance_HA
_geom_hbond_distance_DA
_geom_hbond_angle_DHA
N1 H1N O1 0.84(3) 2.05(3) 2.706(4) 135(3)

loop_
_geom_torsion_atom_site_label_1
_geom_torsion_atom_site_label_2
_geom_torsion_atom_site_label_3
_geom_torsion_atom_site_label_4
_geom_torsion
O1 C2 C3 C4 10.8(4)
O1 C1 C4 C11 -175.4(4)
C5 C1 C4 C11 6.3(7)
O1 C1 C4 C3 2.3(5)
C5 C1 C4 C3 -176.0(4)
C2 C3 C4 C1 -8.2(5)
C2 C3 C4 C11 169.7(4)
C4 C1 C5 C6 40.0(6)
O1 C1 C5 C6 -138.3(4)
C4 C1 C5 C10 -141.6(4)
O1 C1 C5 C10 40.1(5)
C10 C5 C6 C7 0.2(6)
C1 C5 C6 C7 178.6(4)
C5 C6 C7 C8 -1.0(7)
C6 C7 C8 C9 0.3(7)
C7 C8 C9 C10 1.2(7)
C8 C9 C10 N1 178.0(4)
C8 C9 C10 C5 -2.0(6)
C6 C5 C10 C9 1.3(6)
C1 C5 C10 C9 -177.1(4)
C6 C5 C10 N1 -178.7(4)
C1 C5 C10 N1 2.9(6)
C1 C4 C11 C12 -178.3(4)
C3 C4 C11 C12 4.2(6)
C4 C11 C12 C13 -175.3(4)
C11 C12 C13 O2 -7.0(7)
C11 C12 C13 O3 171.9(4)
O4 C15 N1 C10 5.1(8)
O5 C15 N1 C10 -173.7(4)
C9 C10 N1 C15 -13.2(7)
C5 C10 N1 C15 166.9(4)
C4 C1 O1 C2 5.1(4)
C5 C1 O1 C2 -176.3(3)
C3 C2 O1 C1 -10.1(4)
O2 C13 O3 C14 5.7(6)
C12 C13 O3 C14 -173.2(4)
O4 C15 O5 C16 4.8(7)
N1 C15 O5 C16 -176.4(4)
C17 C16 O5 C15 -152.9(5)
